data_7234051
loop_
_publ_author_name
'Takaaki Hiramatsu'
'Yukihiro Yoshida'
'Gunzi Saito'
'Akihiro Otsuka'
'Hideki Yamochi'
'Mitsuhiko Maesato'
'Yasuhiro Shimizu'
'Hiroshi Ito'
'Hideo Kishida'

_publ_section_title
;
 Quantum spin liquid: design of a quantum spin liquid next to a
 superconducting state based on a dimer-type ET Mott insulator
;
_journal_name_full 'Journal of Materials Chemistry C'
_journal_page_first 1378
_journal_page_last 1388
_journal_paper_doi 10.1039/C4TC01701C
_journal_volume 3
_journal_year 2015
_chemical_formula_moiety '2(C10 H8 S8), (C2 Cu1 N2 S2)'
_chemical_formula_sum 'C22 H16 Cu N2 S18'
_chemical_formula_weight 949.18
_chemical_name_common (ET)2Cu(NCS)2
_space_group_IT_number 4
_space_group_name_Hall 'P 2yb'
_space_group_name_H-M_alt 'P 1 21 1'
_symmetry_cell_setting monoclinic
_symmetry_space_group_name_Hall 'P 2yb'
_symmetry_space_group_name_H-M 'P 1 21 1'
_atom_sites_solution_primary direct
_atom_sites_solution_secondary difmap
_cell_angle_alpha 90.00
_cell_angle_beta 111.0280(10)
_cell_angle_gamma 90.00
_cell_formula_units_Z 2
_cell_length_a 16.3129(11)
_cell_length_b 8.4112(6)
_cell_length_c 12.9105(9)
_cell_measurement_reflns_used 6389
_cell_measurement_temperature 150(2)
_cell_measurement_theta_max 27.93
_cell_measurement_theta_min 2.50
_cell_volume 1653.5(2)
_computing_cell_refinement 'Bruker SAINT'
_computing_data_collection 'Bruker APEX2'
_computing_data_reduction 'Bruker SAINT'
_computing_molecular_graphics 'Bruker SHELXTL'
_computing_publication_material 'Bruker SHELXTL'
_computing_structure_refinement 'SHELXL-97 (Sheldrick, 2008)'
_computing_structure_solution 'SHELXS-97 (Sheldrick, 2008)'
_diffrn_ambient_temperature 150(2)
_diffrn_detector_area_resol_mean 8.333
_diffrn_measured_fraction_theta_full 0.987
_diffrn_measured_fraction_theta_max 0.987
_diffrn_measurement_device_type 'Bruker APEX-II CCD'
_diffrn_measurement_method '\f and \w scans'
_diffrn_radiation_monochromator graphite
_diffrn_radiation_source 'fine-focus sealed tube'
_diffrn_radiation_type MoK\a
_diffrn_radiation_wavelength 0.71073
_diffrn_reflns_av_R_equivalents 0.0271
_diffrn_reflns_av_sigmaI/netI 0.0468
_diffrn_reflns_limit_h_max 20
_diffrn_reflns_limit_h_min -18
_diffrn_reflns_limit_k_max 10
_diffrn_reflns_limit_k_min -9
_diffrn_reflns_limit_l_max 16
_diffrn_reflns_limit_l_min -15
_diffrn_reflns_number 9032
_diffrn_reflns_theta_full 27.00
_diffrn_reflns_theta_max 27.00
_diffrn_reflns_theta_min 1.34
_exptl_absorpt_coefficient_mu 1.821
_exptl_absorpt_correction_T_max 0.9474
_exptl_absorpt_correction_T_min 0.4945
_exptl_absorpt_correction_type numerical
_exptl_absorpt_process_details
;
APEX2 Software
;
_exptl_crystal_colour black
_exptl_crystal_density_diffrn 1.906
_exptl_crystal_density_method 'not measured'
_exptl_crystal_description plate
_exptl_crystal_F_000 958
_exptl_crystal_preparation 'Magnetic properties, electronic property'
_exptl_crystal_size_max 0.45
_exptl_crystal_size_mid 0.44
_exptl_crystal_size_min 0.03
_refine_diff_density_max 1.010
_refine_diff_density_min -0.516
_refine_diff_density_rms 0.147
_refine_ls_abs_structure_details 'Flack H D (1983), Acta Cryst. A39, 876-881'
_refine_ls_abs_structure_Flack 0.061(13)
_refine_ls_extinction_method none
_refine_ls_goodness_of_fit_ref 1.117
_refine_ls_hydrogen_treatment mixed
_refine_ls_matrix_type full
_refine_ls_number_parameters 388
_refine_ls_number_reflns 6051
_refine_ls_number_restraints 1
_refine_ls_restrained_S_all 1.117
_refine_ls_R_factor_all 0.0329
_refine_ls_R_factor_gt 0.0302
_refine_ls_shift/su_max 0.000
_refine_ls_shift/su_mean 0.000
_refine_ls_structure_factor_coef Fsqd
_refine_ls_weighting_details 'calc w=1/[\s^2^(Fo^2^)+(0.0436P)^2^+0.3515P] where P=(Fo^2^+2Fc^2^)/3'
_refine_ls_weighting_scheme calc
_refine_ls_wR_factor_gt 0.0787
_refine_ls_wR_factor_ref 0.0872
_reflns_number_gt 5731
_reflns_number_total 6051
_reflns_threshold_expression >2sigma(I)
_cod_data_source_file 1000007.cif
_cod_data_source_block PCOD1000007
_cod_depositor_comments
;
The following automatic conversions were performed:

data item '_symmetry_cell_setting' value 'Monoclinic' was changed to
'monoclinic' in accordance with the built-in table derived from the
CIF Core dictionary named 'cif_core.dic' version 2.4.5 last updated
on 2014-11-21.

Automatic conversion script
Id: cif_fix_values 6909 2019-04-08 15:41:33Z antanas 
;
_cod_original_sg_symbol_H-M 'P2(1) '
_cod_original_formula_sum 'C22 H16 Cu1 N2 S18'
_cod_database_code 7234051

loop_
_symmetry_equiv_pos_as_xyz
'x, y, z'
'-x, y+1/2, -z'

loop_
_atom_site_label
_atom_site_type_symbol
_atom_site_fract_x
_atom_site_fract_y
_atom_site_fract_z
_atom_site_U_iso_or_equiv
_atom_site_adp_type
_atom_site_occupancy
_atom_site_symmetry_multiplicity
_atom_site_calc_flag
_atom_site_refinement_flags
_atom_site_disorder_assembly
_atom_site_disorder_group
C1 C 0.5368(2) 0.1714(5) 0.8477(3) 0.0190(8) Uani 1 1 d . . .
C2 C 0.6544(2) 0.0936(5) 0.7672(3) 0.0202(8) Uani 1 1 d . A .
C3 C 0.6933(2) 0.2023(5) 0.8465(3) 0.0201(8) Uani 1 1 d . A .
C4A C 0.8105(3) 0.0455(8) 0.7348(5) 0.0604(18) Uani 1 1 d . A 1
H4A H 0.8435 -0.0398 0.7871 0.072 Uiso 1 1 calc R A 1
H4B H 0.8314 0.0442 0.6708 0.072 Uiso 1 1 calc R A 1
C5A C 0.8364(4) 0.1912(9) 0.7894(6) 0.075(2) Uani 1 1 d . A 1
H5A H 0.8185 0.2749 0.7305 0.090 Uiso 1 1 calc R A 1
H5B H 0.9020 0.1906 0.8200 0.090 Uiso 1 1 calc R A 1
C6 C 0.4640(2) 0.1723(5) 0.8750(3) 0.0188(8) Uani 1 1 d . . .
C7 C 0.3428(2) 0.2260(5) 0.9553(3) 0.0243(9) Uani 1 1 d . . .
C8 C 0.3108(2) 0.1067(5) 0.8826(3) 0.0194(8) Uani 1 1 d . . .
C9 C 0.2106(3) 0.1752(5) 1.0324(3) 0.0258(9) Uani 1 1 d . . .
H9A H 0.2422 0.0808 1.0755 0.031 Uiso 1 1 calc R . .
H9B H 0.1722 0.2187 1.0710 0.031 Uiso 1 1 calc R . .
C10 C 0.1533(3) 0.1213(5) 0.9172(3) 0.0258(9) Uani 1 1 d . . .
H10A H 0.1269 0.2170 0.8715 0.031 Uiso 1 1 calc R . .
H10B H 0.1040 0.0555 0.9230 0.031 Uiso 1 1 calc R . .
S1 S 0.54453(6) 0.04901(12) 0.74293(8) 0.0227(2) Uani 1 1 d . . .
S2 S 0.62865(6) 0.29080(12) 0.91275(7) 0.0219(2) Uani 1 1 d . . .
S3 S 0.69746(6) -0.01160(13) 0.68228(9) 0.0277(2) Uani 1 1 d . . .
S4 S 0.80343(6) 0.25954(18) 0.89603(10) 0.0386(3) Uani 1 1 d . . .
S5 S 0.44830(6) 0.29650(12) 0.97438(7) 0.0227(2) Uani 1 1 d . . .
S6 S 0.37876(6) 0.03834(12) 0.81310(8) 0.0210(2) Uani 1 1 d . . .
S7 S 0.29011(8) 0.32392(16) 1.03329(11) 0.0437(3) Uani 1 1 d . . .
S8 S 0.21076(6) 0.00671(13) 0.84587(9) 0.0254(2) Uani 1 1 d . . .
C11 C 0.5423(2) 0.4537(4) 0.6229(3) 0.0173(7) Uani 1 1 d . . .
C12 C 0.6933(2) 0.5237(5) 0.6123(3) 0.0193(8) Uani 1 1 d . . .
C13 C 0.6626(3) 0.3999(5) 0.5412(3) 0.0223(8) Uani 1 1 d . . .
C14 C 0.8508(2) 0.5062(5) 0.5773(3) 0.0247(8) Uani 1 1 d . . .
H14A H 0.9010 0.5693 0.5718 0.030 Uiso 1 1 calc R . .
H14B H 0.8759 0.4127 0.6262 0.030 Uiso 1 1 calc R . .
C15 C 0.7967(3) 0.4470(6) 0.4643(3) 0.0296(10) Uani 1 1 d . . .
H15A H 0.8366 0.3989 0.4295 0.036 Uiso 1 1 calc R . .
H15B H 0.7664 0.5394 0.4175 0.036 Uiso 1 1 calc R . .
C16 C 0.4691(2) 0.4520(5) 0.6507(3) 0.0187(8) Uani 1 1 d . . .
C17 C 0.3127(2) 0.4174(5) 0.6509(3) 0.0203(8) Uani 1 1 d . . .
C18 C 0.3501(2) 0.5295(5) 0.7289(3) 0.0201(8) Uani 1 1 d . . .
C19A C 0.1660(3) 0.4247(6) 0.7037(4) 0.0380(11) Uani 1 1 d . . .
H19A H 0.1010 0.4088 0.6779 0.046 Uiso 1 1 calc R . .
H19B H 0.1932 0.3605 0.7727 0.046 Uiso 1 1 calc R . .
C20A C 0.1859(3) 0.5966(6) 0.7311(4) 0.0394(11) Uani 1 1 d . . .
H20A H 0.1513 0.6337 0.7767 0.047 Uiso 1 1 calc R . .
H20B H 0.1657 0.6592 0.6605 0.047 Uiso 1 1 calc R . .
S11 S 0.62619(6) 0.59065(12) 0.68216(8) 0.0220(2) Uani 1 1 d . . .
S12 S 0.55823(6) 0.32777(12) 0.52510(7) 0.0216(2) Uani 1 1 d . . .
S13 S 0.79165(6) 0.62848(14) 0.64258(8) 0.0267(2) Uani 1 1 d . . .
S14 S 0.71497(8) 0.30091(15) 0.46424(10) 0.0403(3) Uani 1 1 d . . .
S15 S 0.37974(6) 0.32889(12) 0.58827(7) 0.0208(2) Uani 1 1 d . . .
S16 S 0.45918(6) 0.57896(12) 0.75199(8) 0.0233(2) Uani 1 1 d . . .
S17 S 0.20420(6) 0.35243(15) 0.60057(10) 0.0343(3) Uani 1 1 d . . .
S18 S 0.30286(7) 0.63954(14) 0.80703(9) 0.0297(2) Uani 1 1 d . . .
Cu21 Cu 0.00020(3) 0.26073(7) 0.16103(4) 0.02860(13) Uani 1 1 d . . .
C21 C -0.0142(2) -0.0743(5) 0.0446(3) 0.0246(8) Uani 1 1 d . . .
C22 C 0.0039(2) 0.4853(6) 0.3480(3) 0.0288(9) Uani 1 1 d . . .
N21 N -0.0115(2) -0.1345(5) -0.0345(3) 0.0321(8) Uani 1 1 d . . .
N22 N 0.0011(2) 0.3848(5) 0.2849(3) 0.0364(9) Uani 1 1 d . . .
S21 S -0.01843(7) -0.00220(14) 0.16149(8) 0.0301(2) Uani 1 1 d . . .
S22 S 0.00852(8) 0.62695(16) 0.43602(9) 0.0391(3) Uani 1 1 d . . .

loop_
_atom_site_aniso_label
_atom_site_aniso_U_11
_atom_site_aniso_U_22
_atom_site_aniso_U_33
_atom_site_aniso_U_23
_atom_site_aniso_U_13
_atom_site_aniso_U_12
C1 0.0138(16) 0.020(2) 0.0201(17) -0.0038(14) 0.0027(14) -0.0034(14)
C2 0.0172(18) 0.019(2) 0.0231(17) 0.0036(15) 0.0058(15) 0.0015(15)
C3 0.0134(16) 0.022(2) 0.0253(18) 0.0001(15) 0.0071(14) -0.0021(14)
C4A 0.027(2) 0.075(4) 0.091(4) -0.045(4) 0.035(3) -0.021(3)
C5A 0.031(3) 0.104(6) 0.098(5) -0.065(4) 0.034(3) -0.028(3)
C6 0.0174(17) 0.018(2) 0.0202(17) -0.0012(14) 0.0053(15) -0.0040(14)
C7 0.0220(18) 0.027(2) 0.0283(19) -0.0078(17) 0.0143(16) -0.0059(16)
C8 0.0161(17) 0.021(2) 0.0224(17) -0.0036(15) 0.0090(14) -0.0040(15)
C9 0.026(2) 0.027(2) 0.031(2) -0.0023(17) 0.0172(17) -0.0006(16)
C10 0.0204(19) 0.026(2) 0.032(2) 0.0023(19) 0.0104(16) 0.0012(17)
S1 0.0162(4) 0.0242(6) 0.0267(5) -0.0070(4) 0.0067(4) -0.0039(4)
S2 0.0180(4) 0.0251(6) 0.0216(4) -0.0050(4) 0.0057(3) -0.0055(4)
S3 0.0246(5) 0.0243(6) 0.0382(5) -0.0085(5) 0.0159(4) -0.0032(4)
S4 0.0187(5) 0.0492(7) 0.0481(6) -0.0202(6) 0.0121(4) -0.0126(5)
S5 0.0210(4) 0.0252(6) 0.0222(4) -0.0065(4) 0.0079(4) -0.0088(4)
S6 0.0169(4) 0.0208(5) 0.0263(4) -0.0060(4) 0.0088(4) -0.0045(4)
S7 0.0456(6) 0.0426(8) 0.0582(7) -0.0324(6) 0.0373(6) -0.0217(6)
S8 0.0177(4) 0.0247(5) 0.0359(5) -0.0090(4) 0.0121(4) -0.0061(4)
C11 0.0183(17) 0.0138(19) 0.0187(17) 0.0006(14) 0.0054(14) 0.0000(14)
C12 0.0175(17) 0.018(2) 0.0234(18) 0.0013(15) 0.0081(14) 0.0018(15)
C13 0.0229(19) 0.023(2) 0.0226(18) -0.0038(16) 0.0104(15) -0.0026(16)
C14 0.0226(19) 0.027(2) 0.0285(19) -0.0021(18) 0.0139(16) 0.0037(17)
C15 0.028(2) 0.035(3) 0.029(2) -0.0057(19) 0.0152(18) -0.0053(19)
C16 0.0211(18) 0.0170(19) 0.0166(16) -0.0006(14) 0.0049(14) -0.0021(14)
C17 0.0177(18) 0.017(2) 0.0287(19) 0.0015(15) 0.0115(15) -0.0028(14)
C18 0.0172(17) 0.019(2) 0.0263(18) -0.0002(15) 0.0105(15) -0.0030(14)
C19A 0.031(2) 0.046(3) 0.042(2) -0.009(2) 0.020(2) -0.010(2)
C20A 0.033(2) 0.031(3) 0.064(3) 0.005(2) 0.029(2) 0.0042(19)
S11 0.0188(4) 0.0219(6) 0.0269(4) -0.0070(4) 0.0103(4) -0.0042(4)
S12 0.0223(4) 0.0215(5) 0.0206(4) -0.0028(4) 0.0073(4) -0.0037(4)
S13 0.0207(5) 0.0270(5) 0.0352(5) -0.0116(5) 0.0136(4) -0.0059(4)
S14 0.0449(6) 0.0355(7) 0.0542(7) -0.0254(6) 0.0346(6) -0.0163(5)
S15 0.0177(4) 0.0226(5) 0.0213(4) -0.0035(4) 0.0061(3) -0.0034(4)
S16 0.0208(5) 0.0227(5) 0.0271(5) -0.0063(4) 0.0093(4) -0.0041(4)
S17 0.0201(5) 0.0345(6) 0.0490(6) -0.0140(5) 0.0132(5) -0.0055(4)
S18 0.0344(6) 0.0242(6) 0.0382(5) -0.0069(5) 0.0224(5) -0.0039(5)
Cu21 0.0258(2) 0.0314(3) 0.0301(2) -0.0006(2) 0.01178(19) -0.0023(2)
C21 0.0195(18) 0.026(2) 0.028(2) 0.0041(17) 0.0072(16) -0.0021(16)
C22 0.0202(19) 0.034(2) 0.033(2) 0.0072(19) 0.0109(16) 0.0017(16)
N21 0.0312(18) 0.030(2) 0.0357(19) -0.0019(17) 0.0130(16) 0.0020(16)
N22 0.035(2) 0.042(2) 0.0350(19) -0.0036(18) 0.0153(16) -0.0016(17)
S21 0.0362(5) 0.0304(6) 0.0266(5) 0.0009(4) 0.0149(4) -0.0033(4)
S22 0.0321(6) 0.0410(7) 0.0426(6) -0.0109(6) 0.0117(5) 0.0022(5)

loop_
_atom_type_symbol
_atom_type_description
_atom_type_scat_dispersion_real
_atom_type_scat_dispersion_imag
_atom_type_scat_source
C C 0.0033 0.0016 'International Tables Vol C Tables 4.2.6.8 and 6.1.1.4'
H H 0.0000 0.0000 'International Tables Vol C Tables 4.2.6.8 and 6.1.1.4'
N N 0.0061 0.0033 'International Tables Vol C Tables 4.2.6.8 and 6.1.1.4'
S S 0.1246 0.1234 'International Tables Vol C Tables 4.2.6.8 and 6.1.1.4'
Cu Cu 0.3201 1.2651 'International Tables Vol C Tables 4.2.6.8 and 6.1.1.4'

loop_
_geom_angle_atom_site_label_1
_geom_angle_atom_site_label_2
_geom_angle_atom_site_label_3
_geom_angle
_geom_angle_site_symmetry_1
_geom_angle_site_symmetry_3
C6 C1 S1 121.4(3) . .
C6 C1 S2 123.5(3) . .
S1 C1 S2 115.1(2) . .
C3 C2 S3 129.5(3) . .
C3 C2 S1 117.0(3) . .
S3 C2 S1 113.4(2) . .
C2 C3 S4 127.4(3) . .
C2 C3 S2 117.3(3) . .
S4 C3 S2 115.2(2) . .
C5A C4A S3 120.6(4) . .
C5A C4A H4A 107.2 . .
S3 C4A H4A 107.2 . .
C5A C4A H4B 107.2 . .
S3 C4A H4B 107.2 . .
H4A C4A H4B 106.8 . .
C4A C5A S4 124.3(5) . .
C4A C5A H5A 106.3 . .
S4 C5A H5A 106.3 . .
C4A C5A H5B 106.3 . .
S4 C5A H5B 106.3 . .
H5A C5A H5B 106.4 . .
C1 C6 S5 124.7(3) . .
C1 C6 S6 120.4(3) . .
S5 C6 S6 114.9(2) . .
C8 C7 S7 127.3(3) . .
C8 C7 S5 117.8(3) . .
S7 C7 S5 114.9(2) . .
C7 C8 S8 129.8(3) . .
C7 C8 S6 116.3(3) . .
S8 C8 S6 113.9(2) . .
C10 C9 S7 113.9(3) . .
C10 C9 H9A 108.8 . .
S7 C9 H9A 108.8 . .
C10 C9 H9B 108.8 . .
S7 C9 H9B 108.8 . .
H9A C9 H9B 107.7 . .
C9 C10 S8 114.1(3) . .
C9 C10 H10A 108.7 . .
S8 C10 H10A 108.7 . .
C9 C10 H10B 108.7 . .
S8 C10 H10B 108.7 . .
H10A C10 H10B 107.6 . .
C1 S1 C2 95.14(18) . .
C3 S2 C1 94.81(18) . .
C2 S3 C4A 102.6(2) . .
C3 S4 C5A 100.8(2) . .
C6 S5 C7 95.14(18) . .
C6 S6 C8 95.71(18) . .
C7 S7 C9 99.9(2) . .
C8 S8 C10 102.15(19) . .
C16 C11 S12 123.9(3) . .
C16 C11 S11 121.0(3) . .
S12 C11 S11 115.1(2) . .
C13 C12 S11 116.7(3) . .
C13 C12 S13 128.6(3) . .
S11 C12 S13 114.7(2) . .
C12 C13 S14 128.0(3) . .
C12 C13 S12 117.0(3) . .
S14 C13 S12 115.0(2) . .
C15 C14 S13 114.6(3) . .
C15 C14 H14A 108.6 . .
S13 C14 H14A 108.6 . .
C15 C14 H14B 108.6 . .
S13 C14 H14B 108.6 . .
H14A C14 H14B 107.6 . .
C14 C15 S14 113.8(3) . .
C14 C15 H15A 108.8 . .
S14 C15 H15A 108.8 . .
C14 C15 H15B 108.8 . .
S14 C15 H15B 108.8 . .
H15A C15 H15B 107.7 . .
C11 C16 S15 123.6(3) . .
C11 C16 S16 121.2(3) . .
S15 C16 S16 115.3(2) . .
C18 C17 S17 128.5(3) . .
C18 C17 S15 116.9(3) . .
S17 C17 S15 114.6(2) . .
C17 C18 S18 128.8(3) . .
C17 C18 S16 116.8(3) . .
S18 C18 S16 114.3(2) . .
C20A C19A S17 113.9(3) . .
C20A C19A H19A 108.8 . .
S17 C19A H19A 108.8 . .
C20A C19A H19B 108.8 . .
S17 C19A H19B 108.8 . .
H19A C19A H19B 107.7 . .
C19A C20A S18 114.2(3) . .
C19A C20A H20A 108.7 . .
S18 C20A H20A 108.7 . .
C19A C20A H20B 108.7 . .
S18 C20A H20B 108.7 . .
H20A C20A H20B 107.6 . .
C11 S11 C12 95.70(18) . .
C11 S12 C13 95.45(18) . .
C12 S13 C14 102.07(19) . .
C13 S14 C15 100.8(2) . .
C16 S15 C17 95.28(18) . .
C16 S16 C18 95.14(18) . .
C17 S17 C19A 101.4(2) . .
C18 S18 C20A 100.2(2) . .
N22 Cu21 N21 119.19(17) . 2
N22 Cu21 S21 120.04(14) . .
N21 Cu21 S21 120.74(12) 2 .
N21 C21 S21 175.5(4) . .
N22 C22 S22 179.5(4) . .
C21 N21 Cu21 176.6(3) . 2_545
C22 N22 Cu21 166.5(4) . .
C21 S21 Cu21 108.12(15) . .

loop_
_geom_bond_atom_site_label_1
_geom_bond_atom_site_label_2
_geom_bond_distance
_geom_bond_site_symmetry_2
C1 C6 1.356(5) .
C1 S1 1.740(4) .
C1 S2 1.749(4) .
C2 C3 1.349(5) .
C2 S3 1.741(4) .
C2 S1 1.747(4) .
C3 S4 1.744(4) .
C3 S2 1.746(4) .
C4A C5A 1.401(8) .
C4A S3 1.787(5) .
C4A H4A 1.0000 .
C4A H4B 1.0000 .
C5A S4 1.744(6) .
C5A H5A 1.0000 .
C5A H5B 1.0000 .
C6 S5 1.743(4) .
C6 S6 1.744(4) .
C7 C8 1.345(5) .
C7 S7 1.747(4) .
C7 S5 1.752(4) .
C8 S8 1.744(4) .
C8 S6 1.754(4) .
C9 C10 1.515(5) .
C9 S7 1.798(4) .
C9 H9A 1.0000 .
C9 H9B 1.0000 .
C10 S8 1.810(4) .
C10 H10A 1.0000 .
C10 H10B 1.0000 .
C11 C16 1.365(5) .
C11 S12 1.737(4) .
C11 S11 1.742(4) .
C12 C13 1.359(5) .
C12 S11 1.744(4) .
C12 S13 1.747(4) .
C13 S14 1.738(4) .
C13 S12 1.749(4) .
C14 C15 1.494(5) .
C14 S13 1.812(4) .
C14 H14A 1.0000 .
C14 H14B 1.0000 .
C15 S14 1.813(4) .
C15 H15A 1.0000 .
C15 H15B 1.0000 .
C16 S15 1.733(4) .
C16 S16 1.740(4) .
C17 C18 1.355(5) .
C17 S17 1.740(4) .
C17 S15 1.743(4) .
C18 S18 1.739(4) .
C18 S16 1.746(4) .
C19A C20A 1.497(7) .
C19A S17 1.768(5) .
C19A H19A 1.0000 .
C19A H19B 1.0000 .
C20A S18 1.842(5) .
C20A H20A 1.0000 .
C20A H20B 1.0000 .
Cu21 N22 1.905(4) .
Cu21 N21 1.922(4) 2
Cu21 S21 2.2327(12) .
C21 N21 1.155(5) .
C21 S21 1.650(4) .
C22 N22 1.163(6) .
C22 S22 1.630(5) .
N21 Cu21 1.922(4) 2_545

loop_
_geom_torsion_atom_site_label_1
_geom_torsion_atom_site_label_2
_geom_torsion_atom_site_label_3
_geom_torsion_atom_site_label_4
_geom_torsion
_geom_torsion_site_symmetry_1
_geom_torsion_site_symmetry_2
_geom_torsion_site_symmetry_3
_geom_torsion_site_symmetry_4
S3 C2 C3 S4 -5.6(6) . . . .
S1 C2 C3 S4 174.8(2) . . . .
S3 C2 C3 S2 177.6(2) . . . .
S1 C2 C3 S2 -2.0(4) . . . .
S3 C4A C5A S4 49.0(9) . . . .
S1 C1 C6 S5 -177.1(2) . . . .
S2 C1 C6 S5 2.6(5) . . . .
S1 C1 C6 S6 5.2(5) . . . .
S2 C1 C6 S6 -175.1(2) . . . .
S7 C7 C8 S8 -2.6(6) . . . .
S5 C7 C8 S8 178.6(2) . . . .
S7 C7 C8 S6 177.6(3) . . . .
S5 C7 C8 S6 -1.2(5) . . . .
S7 C9 C10 S8 69.2(4) . . . .
C6 C1 S1 C2 -173.4(3) . . . .
S2 C1 S1 C2 6.8(2) . . . .
C3 C2 S1 C1 -2.9(3) . . . .
S3 C2 S1 C1 177.4(2) . . . .
C2 C3 S2 C1 5.8(3) . . . .
S4 C3 S2 C1 -171.4(2) . . . .
C6 C1 S2 C3 172.6(3) . . . .
S1 C1 S2 C3 -7.6(3) . . . .
C3 C2 S3 C4A 5.3(5) . . . .
S1 C2 S3 C4A -175.0(3) . . . .
C5A C4A S3 C2 -25.7(7) . . . .
C2 C3 S4 C5A 18.1(5) . . . .
S2 C3 S4 C5A -165.1(3) . . . .
C4A C5A S4 C3 -40.6(7) . . . .
C1 C6 S5 C7 178.9(4) . . . .
S6 C6 S5 C7 -3.3(3) . . . .
C8 C7 S5 C6 2.8(4) . . . .
S7 C7 S5 C6 -176.2(2) . . . .
C1 C6 S6 C8 -179.2(3) . . . .
S5 C6 S6 C8 2.9(3) . . . .
C7 C8 S6 C6 -1.0(4) . . . .
S8 C8 S6 C6 179.1(2) . . . .
C8 C7 S7 C9 22.2(4) . . . .
S5 C7 S7 C9 -158.9(2) . . . .
C10 C9 S7 C7 -54.9(3) . . . .
C7 C8 S8 C10 7.2(5) . . . .
S6 C8 S8 C10 -173.0(2) . . . .
C9 C10 S8 C8 -39.8(4) . . . .
S11 C12 C13 S14 -177.0(2) . . . .
S13 C12 C13 S14 3.8(6) . . . .
S11 C12 C13 S12 2.2(4) . . . .
S13 C12 C13 S12 -176.9(2) . . . .
S13 C14 C15 S14 -69.1(4) . . . .
S12 C11 C16 S15 -2.6(5) . . . .
S11 C11 C16 S15 175.4(2) . . . .
S12 C11 C16 S16 178.4(2) . . . .
S11 C11 C16 S16 -3.6(5) . . . .
S17 C17 C18 S18 2.3(6) . . . .
S15 C17 C18 S18 -179.8(2) . . . .
S17 C17 C18 S16 -174.6(2) . . . .
S15 C17 C18 S16 3.3(4) . . . .
S17 C19A C20A S18 -70.6(4) . . . .
C16 C11 S11 C12 179.5(3) . . . .
S12 C11 S11 C12 -2.4(2) . . . .
C13 C12 S11 C11 0.1(3) . . . .
S13 C12 S11 C11 179.4(2) . . . .
C16 C11 S12 C13 -178.7(3) . . . .
S11 C11 S12 C13 3.3(2) . . . .
C12 C13 S12 C11 -3.3(3) . . . .
S14 C13 S12 C11 176.1(2) . . . .
C13 C12 S13 C14 -10.8(4) . . . .
S11 C12 S13 C14 170.0(2) . . . .
C15 C14 S13 C12 43.3(4) . . . .
C12 C13 S14 C15 -19.9(4) . . . .
S12 C13 S14 C15 160.8(2) . . . .
C14 C15 S14 C13 51.9(4) . . . .
C11 C16 S15 C17 -171.5(3) . . . .
S16 C16 S15 C17 7.5(2) . . . .
C18 C17 S15 C16 -6.5(3) . . . .
S17 C17 S15 C16 171.7(2) . . . .
C11 C16 S16 C18 172.9(3) . . . .
S15 C16 S16 C18 -6.2(2) . . . .
C17 C18 S16 C16 1.7(3) . . . .
S18 C18 S16 C16 -175.7(2) . . . .
C18 C17 S17 C19A -16.5(5) . . . .
S15 C17 S17 C19A 165.6(2) . . . .
C20A C19A S17 C17 49.9(4) . . . .
C17 C18 S18 C20A -12.9(4) . . . .
S16 C18 S18 C20A 164.1(2) . . . .
C19A C20A S18 C18 46.2(4) . . . .
S21 C21 N21 Cu21 -69(9) . . . 2_545
S22 C22 N22 Cu21 -35(64) . . . .
N21 Cu21 N22 C22 -1.3(15) 2 . . .
S21 Cu21 N22 C22 -179(100) . . . .
N21 C21 S21 Cu21 174(5) . . . .
N22 Cu21 S21 C21 -179.00(19) . . . .
N21 Cu21 S21 C21 3.1(2) 2 . . .
